data_4336639
loop_
_publ_author_name
'Abhijeet K. Chaudhari'
'Sanjog S. Nagarkar'
'Biplab Joarder'
'Soumya Mukherjee'
'Sujit K. Ghosh'

_publ_section_title
;
 Structural Dynamism and Controlled Chemical Blocking/Unblocking of Active
 Coordination Space of a Soft Porous Crystal
;
_journal_name_full 'Inorganic Chemistry'
_journal_page_first 12784
_journal_page_last 12789
_journal_paper_doi 10.1021/ic402058f
_journal_volume 52
_journal_year 2013
_chemical_formula_sum 'C70 H64 Cd3 O20'
_chemical_formula_weight 1562.41
_chemical_name_systematic
;
 ?
;
_space_group_IT_number 13
_symmetry_cell_setting monoclinic
_symmetry_space_group_name_Hall '-P 2yc'
_symmetry_space_group_name_H-M 'P 1 2/c 1'
_atom_sites_solution_hydrogens geom
_atom_sites_solution_primary direct
_atom_sites_solution_secondary difmap
_audit_creation_method SHELXL-97
_cell_angle_alpha 90.00
_cell_angle_beta 95.796(8)
_cell_angle_gamma 90.00
_cell_formula_units_Z 2
_cell_length_a 15.438(5)
_cell_length_b 11.075(3)
_cell_length_c 19.180(5)
_cell_measurement_reflns_used 8407
_cell_measurement_temperature 200(2)
_cell_measurement_theta_max 28.74
_cell_measurement_theta_min 2.13
_cell_volume 3262.6(16)
_computing_cell_refinement 'Bruker SMART'
_computing_data_collection 'Bruker SMART'
_computing_data_reduction 'Bruker SAINT'
_computing_molecular_graphics 'Bruker SHELXTL'
_computing_publication_material 'Bruker SHELXTL'
_computing_structure_refinement 'SHELXL-97 (Sheldrick, 2008)'
_computing_structure_solution 'SHELXL-97 (Sheldrick, 2008)'
_diffrn_ambient_temperature 200(2)
_diffrn_measured_fraction_theta_full 0.995
_diffrn_measured_fraction_theta_max 0.995
_diffrn_radiation_monochromator graphite
_diffrn_radiation_source 'fine-focus sealed tube'
_diffrn_radiation_type MoK\a
_diffrn_radiation_wavelength 0.71073
_diffrn_reflns_av_R_equivalents 0.0692
_diffrn_reflns_av_sigmaI/netI 0.0744
_diffrn_reflns_limit_h_max 20
_diffrn_reflns_limit_h_min -19
_diffrn_reflns_limit_k_max 14
_diffrn_reflns_limit_k_min -14
_diffrn_reflns_limit_l_max 22
_diffrn_reflns_limit_l_min -25
_diffrn_reflns_number 31528
_diffrn_reflns_theta_full 28.74
_diffrn_reflns_theta_max 28.74
_diffrn_reflns_theta_min 2.13
_exptl_absorpt_coefficient_mu 1.044
_exptl_absorpt_correction_T_max 0.8507
_exptl_absorpt_correction_T_min 0.8343
_exptl_absorpt_correction_type multi-scan
_exptl_absorpt_process_details 'multi-scan absorption correction'
_exptl_crystal_colour Colourless
_exptl_crystal_density_diffrn 1.590
_exptl_crystal_description Block
_exptl_crystal_F_000 1576
_exptl_crystal_size_max 0.18
_exptl_crystal_size_mid 0.18
_exptl_crystal_size_min 0.16
_refine_diff_density_max 2.197
_refine_diff_density_min -2.327
_refine_diff_density_rms 0.197
_refine_ls_extinction_method none
_refine_ls_goodness_of_fit_ref 1.201
_refine_ls_hydrogen_treatment mixed
_refine_ls_matrix_type full
_refine_ls_number_parameters 404
_refine_ls_number_reflns 8407
_refine_ls_number_restraints 2
_refine_ls_restrained_S_all 1.205
_refine_ls_R_factor_all 0.1224
_refine_ls_R_factor_gt 0.0897
_refine_ls_shift/su_max 0.043
_refine_ls_shift/su_mean 0.002
_refine_ls_structure_factor_coef Fsqd
_refine_ls_weighting_details 'calc w=1/[\s^2^(Fo^2^)+(0.0001P)^2^+61.0319P] where P=(Fo^2^+2Fc^2^)/3'
_refine_ls_weighting_scheme calc
_refine_ls_wR_factor_gt 0.1874
_refine_ls_wR_factor_ref 0.1993
_reflns_number_gt 6040
_reflns_number_total 8407
_reflns_threshold_expression >2\s(I)
_cod_data_source_file ic402058f_si_003.cif
_cod_data_source_block Compound_1_BuOH
_cod_original_cell_volume 3262.5(16)
_cod_original_sg_symbol_H-M 'P 2/c'
_cod_database_code 4336639

loop_
_symmetry_equiv_pos_as_xyz
'x, y, z'
'-x, y, -z+1/2'
'-x, -y, -z'
'x, -y, z-1/2'

loop_
_atom_site_label
_atom_site_type_symbol
_atom_site_fract_x
_atom_site_fract_y
_atom_site_fract_z
_atom_site_U_iso_or_equiv
_atom_site_adp_type
_atom_site_occupancy
_atom_site_symmetry_multiplicity
_atom_site_calc_flag
_atom_site_refinement_flags
C1 C 1.3829(6) 0.3060(9) 0.1289(5) 0.0271(19) Uani 1 1 d .
C1S C 1.058(4) -0.494(15) -0.088(8) 1.12(18) Uiso 1 1 d D
H1S1 H 1.0789 -0.4239 -0.0604 1.345 Uiso 1 1 calc R
H1S2 H 1.1033 -0.5497 -0.0978 1.345 Uiso 1 1 calc R
C2 C 1.3210(6) 0.1998(9) 0.1128(5) 0.030(2) Uani 1 1 d .
C2S C 0.968(2) -0.469(4) -0.157(2) 0.227(17) Uiso 1 1 d .
H2S1 H 0.9566 -0.5423 -0.1841 0.272 Uiso 1 1 calc R
H2S2 H 0.9832 -0.4054 -0.1886 0.272 Uiso 1 1 calc R
C3 C 1.2804(7) 0.1834(11) 0.0463(6) 0.045(3) Uani 1 1 d .
H3 H 1.2939 0.2335 0.0100 0.055 Uiso 1 1 calc R
C3S C 0.871(2) -0.425(3) -0.1143(16) 0.178(12) Uiso 1 1 d D
H3S1 H 0.8739 -0.3401 -0.1030 0.213 Uiso 1 1 calc R
H3S2 H 0.8192 -0.4395 -0.1461 0.213 Uiso 1 1 calc R
C4 C 1.2192(7) 0.0917(12) 0.0333(6) 0.048(3) Uani 1 1 d .
H4 H 1.1925 0.0792 -0.0118 0.057 Uiso 1 1 calc R
C4S C 0.8662(16) -0.499(2) -0.0467(13) 0.127(8) Uiso 1 1 d .
H4S1 H 0.8744 -0.4531 -0.0036 0.153 Uiso 1 1 calc R
H4S2 H 0.8165 -0.5532 -0.0474 0.153 Uiso 1 1 calc R
C5 C 1.1988(6) 0.0203(10) 0.0871(5) 0.034(2) Uani 1 1 d .
C6 C 1.2395(8) 0.0354(11) 0.1540(6) 0.048(3) Uani 1 1 d .
H6 H 1.2261 -0.0151 0.1901 0.057 Uiso 1 1 calc R
C7 C 1.3003(7) 0.1261(10) 0.1667(5) 0.037(2) Uani 1 1 d .
H7 H 1.3275 0.1376 0.2117 0.044 Uiso 1 1 calc R
C8 C 1.0567(6) -0.0507(10) 0.0999(5) 0.031(2) Uani 1 1 d .
C9 C 1.0040(5) -0.1530(9) 0.1012(5) 0.0258(19) Uani 1 1 d .
H9 H 1.0215 -0.2274 0.0850 0.031 Uiso 1 1 calc R
C10 C 0.9248(6) -0.1386(11) 0.1275(5) 0.033(2) Uani 1 1 d .
C11 C 0.8961(6) -0.0287(10) 0.1512(5) 0.035(2) Uani 1 1 d .
H11 H 0.8420 -0.0210 0.1680 0.042 Uiso 1 1 calc R
C12 C 0.9513(6) 0.0683(9) 0.1487(5) 0.032(2) Uani 1 1 d .
C13 C 1.0315(6) 0.0616(9) 0.1241(5) 0.032(2) Uani 1 1 d .
H13 H 1.0676 0.1288 0.1235 0.038 Uiso 1 1 calc R
C14 C 0.8184(6) -0.2592(11) 0.1773(5) 0.040(3) Uani 1 1 d .
C15 C 0.7318(6) -0.2863(10) 0.1568(5) 0.035(2) Uani 1 1 d .
H15 H 0.7109 -0.2870 0.1096 0.042 Uiso 1 1 calc R
C16 C 0.6772(6) -0.3123(10) 0.2076(5) 0.034(2) Uani 1 1 d .
H16 H 0.6189 -0.3291 0.1942 0.041 Uiso 1 1 calc R
C17 C 0.7074(6) -0.3137(9) 0.2778(5) 0.027(2) Uani 1 1 d .
C18 C 0.7942(6) -0.2831(12) 0.2972(5) 0.043(3) Uani 1 1 d .
H18 H 0.8154 -0.2813 0.3444 0.052 Uiso 1 1 calc R
C19 C 0.8491(7) -0.2553(14) 0.2467(6) 0.052(4) Uani 1 1 d .
H19 H 0.9067 -0.2339 0.2599 0.063 Uiso 1 1 calc R
C20 C 0.6485(6) -0.3522(9) 0.3306(5) 0.030(2) Uani 1 1 d .
C21 C 0.8498(6) 0.2299(9) 0.1557(5) 0.032(2) Uani 1 1 d .
C22 C 0.8102(7) 0.2899(11) 0.2075(5) 0.041(3) Uani 1 1 d .
H22 H 0.8342 0.2869 0.2539 0.049 Uiso 1 1 calc R
C23 C 0.7339(6) 0.3548(11) 0.1890(5) 0.036(2) Uani 1 1 d .
H23 H 0.7073 0.3958 0.2234 0.044 Uiso 1 1 calc R
C24 C 0.6970(6) 0.3590(9) 0.1197(4) 0.0245(18) Uani 1 1 d .
C25 C 0.7377(6) 0.2958(9) 0.0689(5) 0.027(2) Uani 1 1 d .
H25 H 0.7131 0.2959 0.0226 0.033 Uiso 1 1 calc R
C26 C 0.8148(6) 0.2326(11) 0.0871(6) 0.038(2) Uani 1 1 d .
H26 H 0.8424 0.1925 0.0529 0.046 Uiso 1 1 calc R
C27 C 0.6150(5) 0.4279(8) 0.1026(4) 0.0225(17) Uani 1 1 d .
C28 C 0.5071(17) -0.1727(19) 0.4676(12) 0.123(8) Uani 1 1 d .
H28A H 0.5656 -0.1925 0.4875 0.148 Uiso 1 1 calc R
H28B H 0.4792 -0.1301 0.5035 0.148 Uiso 1 1 calc R
C29 C 0.514(3) -0.092(2) 0.4123(14) 0.32(4) Uani 1 1 d D
H29A H 0.5390 -0.1363 0.3754 0.383 Uiso 1 1 calc R
H29B H 0.5564 -0.0310 0.4289 0.383 Uiso 1 1 calc R
C30 C 0.443(5) -0.034(4) 0.382(3) 0.57(8) Uani 1 1 d .
H30A H 0.4144 -0.1033 0.3597 0.686 Uiso 1 1 calc R
H30B H 0.4139 -0.0241 0.4246 0.686 Uiso 1 1 calc R
C31 C 0.396(3) 0.055(3) 0.3422(15) 0.26(2) Uani 1 1 d D
H31A H 0.3429 0.0721 0.3620 0.391 Uiso 1 1 calc R
H31B H 0.3834 0.0267 0.2950 0.391 Uiso 1 1 calc R
H31C H 0.4305 0.1275 0.3421 0.391 Uiso 1 1 calc R
O1 O 1.4084(4) 0.3266(6) 0.1916(3) 0.0304(15) Uani 1 1 d .
O1S O 0.951(3) -0.559(4) -0.070(2) 0.38(2) Uiso 1 1 d .
O2 O 1.4019(4) 0.3681(6) 0.0760(3) 0.0301(15) Uani 1 1 d .
O3 O 1.1363(4) -0.0695(7) 0.0732(4) 0.045(2) Uani 1 1 d .
O4 O 0.9302(5) 0.1804(7) 0.1763(4) 0.047(2) Uani 1 1 d .
O5 O 0.8719(5) -0.2398(8) 0.1243(4) 0.047(2) Uani 1 1 d .
O6 O 0.5734(4) 0.4674(5) 0.1513(3) 0.0223(13) Uani 1 1 d .
O7 O 0.5868(4) 0.4476(6) 0.0398(3) 0.0240(12) Uani 1 1 d .
O8 O 0.6723(5) -0.3485(8) 0.3946(3) 0.044(2) Uani 1 1 d .
O9 O 0.5728(4) -0.3892(6) 0.3090(3) 0.0247(13) Uani 1 1 d .
O10 O 0.4603(4) -0.2858(6) 0.4536(4) 0.0309(15) Uani 1 1 d .
Cd1 Cd 1.5000 0.45496(9) 0.2500 0.0218(2) Uani 1 2 d S
Cd2 Cd 0.54395(4) -0.44237(6) 0.42226(3) 0.01919(15) Uani 1 1 d .

loop_
_atom_site_aniso_label
_atom_site_aniso_U_11
_atom_site_aniso_U_22
_atom_site_aniso_U_33
_atom_site_aniso_U_23
_atom_site_aniso_U_13
_atom_site_aniso_U_12
C1 0.022(4) 0.038(5) 0.022(5) 0.006(4) 0.007(3) -0.007(4)
C2 0.023(4) 0.045(6) 0.021(5) 0.007(4) 0.005(3) -0.012(4)
C3 0.037(6) 0.063(8) 0.035(6) 0.019(6) -0.003(4) -0.028(5)
C4 0.038(6) 0.069(8) 0.034(6) 0.004(6) -0.010(5) -0.020(6)
C5 0.022(4) 0.046(6) 0.036(6) -0.003(5) 0.008(4) -0.012(4)
C6 0.057(7) 0.057(7) 0.031(6) 0.003(5) 0.016(5) -0.028(6)
C7 0.047(6) 0.041(6) 0.024(5) 0.006(4) 0.007(4) -0.022(5)
C8 0.022(4) 0.044(6) 0.029(5) 0.011(5) 0.006(3) -0.005(4)
C9 0.020(4) 0.036(5) 0.021(5) 0.006(4) 0.002(3) -0.001(4)
C10 0.015(4) 0.063(7) 0.021(5) 0.001(5) 0.002(3) -0.006(4)
C11 0.017(4) 0.060(7) 0.031(5) -0.011(5) 0.007(4) -0.003(4)
C12 0.027(5) 0.038(5) 0.028(5) -0.001(4) -0.006(4) 0.009(4)
C13 0.025(4) 0.032(5) 0.040(6) 0.010(5) 0.003(4) -0.006(4)
C14 0.026(5) 0.064(7) 0.030(6) -0.008(5) 0.013(4) -0.020(5)
C15 0.036(5) 0.056(7) 0.012(4) 0.000(4) -0.003(4) -0.022(5)
C16 0.026(5) 0.057(7) 0.018(5) 0.006(4) -0.001(4) -0.014(4)
C17 0.027(4) 0.037(5) 0.019(4) 0.002(4) 0.000(3) -0.013(4)
C18 0.030(5) 0.083(9) 0.017(5) 0.000(5) 0.001(4) -0.019(5)
C19 0.025(5) 0.104(11) 0.027(6) -0.007(6) -0.002(4) -0.022(6)
C20 0.030(5) 0.039(5) 0.022(5) 0.006(4) 0.004(4) -0.009(4)
C21 0.020(4) 0.040(5) 0.036(6) -0.007(4) -0.004(4) 0.006(4)
C22 0.033(5) 0.069(8) 0.021(5) -0.002(5) 0.000(4) 0.015(5)
C23 0.024(5) 0.069(7) 0.017(5) 0.007(5) 0.004(3) 0.017(5)
C24 0.023(4) 0.038(5) 0.013(4) 0.003(4) 0.003(3) 0.008(4)
C25 0.021(4) 0.040(5) 0.022(5) -0.002(4) 0.007(3) 0.004(4)
C26 0.022(5) 0.056(7) 0.037(6) -0.012(5) 0.003(4) 0.008(4)
C27 0.015(4) 0.033(5) 0.020(4) -0.001(4) 0.004(3) 0.004(3)
C28 0.18(2) 0.084(15) 0.109(18) 0.003(13) 0.051(17) 0.019(15)
C29 0.71(10) 0.12(2) 0.093(19) 0.055(17) -0.12(4) -0.23(4)
C30 0.91(15) 0.25(5) 0.43(8) 0.25(5) -0.51(10) -0.37(8)
C31 0.47(7) 0.18(3) 0.11(2) 0.04(2) -0.04(3) 0.15(4)
O1 0.034(4) 0.038(4) 0.020(3) -0.001(3) 0.008(3) -0.009(3)
O2 0.031(3) 0.040(4) 0.019(3) 0.006(3) 0.004(3) -0.010(3)
O3 0.024(3) 0.052(5) 0.063(5) -0.013(4) 0.020(3) -0.014(3)
O4 0.029(4) 0.051(5) 0.056(5) -0.012(4) -0.012(3) 0.014(3)
O5 0.038(4) 0.073(6) 0.032(4) -0.013(4) 0.018(3) -0.031(4)
O6 0.024(3) 0.026(3) 0.019(3) 0.000(2) 0.009(2) 0.006(2)
O7 0.024(3) 0.033(3) 0.015(3) 0.001(3) 0.002(2) 0.002(3)
O8 0.037(4) 0.077(6) 0.018(3) -0.002(4) 0.002(3) -0.026(4)
O9 0.021(3) 0.035(3) 0.018(3) -0.001(3) 0.003(2) -0.010(3)
O10 0.030(3) 0.028(3) 0.035(4) -0.005(3) 0.001(3) 0.009(3)
Cd1 0.0214(4) 0.0294(5) 0.0149(4) 0.000 0.0035(3) 0.000
Cd2 0.0194(3) 0.0252(3) 0.0134(3) 0.0004(3) 0.0035(2) -0.0014(2)

loop_
_atom_type_symbol
_atom_type_description
_atom_type_scat_dispersion_real
_atom_type_scat_dispersion_imag
_atom_type_scat_source
C C 0.0033 0.0016 'International Tables Vol C Tables 4.2.6.8 and 6.1.1.4'
H H 0.0000 0.0000 'International Tables Vol C Tables 4.2.6.8 and 6.1.1.4'
O O 0.0106 0.0060 'International Tables Vol C Tables 4.2.6.8 and 6.1.1.4'
Cd Cd -0.8075 1.2024 'International Tables Vol C Tables 4.2.6.8 and 6.1.1.4'

loop_
_geom_angle_atom_site_label_1
_geom_angle_atom_site_label_2
_geom_angle_atom_site_label_3
_geom_angle
_geom_angle_site_symmetry_1
_geom_angle_site_symmetry_3
O1 C1 O2 126.1(9) . .
O1 C1 C2 117.8(8) . .
O2 C1 C2 116.1(8) . .
C2S C1S O1S 65(3) . .
C2S C1S H1S1 117.3 . .
O1S C1S H1S1 117.3 . .
C2S C1S H1S2 117.2 . .
O1S C1S H1S2 117.2 . .
H1S1 C1S H1S2 114.3 . .
C3 C2 C7 119.9(9) . .
C3 C2 C1 120.4(8) . .
C7 C2 C1 119.5(8) . .
C1S C2S C3S 108(5) . .
C1S C2S H2S1 110.2 . .
C3S C2S H2S1 110.2 . .
C1S C2S H2S2 110.2 . .
C3S C2S H2S2 110.2 . .
H2S1 C2S H2S2 108.5 . .
C2 C3 C4 120.0(10) . .
C2 C3 H3 120.0 . .
C4 C3 H3 120.0 . .
C4S C3S C2S 110(2) . .
C4S C3S H3S1 109.6 . .
C2S C3S H3S1 109.6 . .
C4S C3S H3S2 109.6 . .
C2S C3S H3S2 109.6 . .
H3S1 C3S H3S2 108.1 . .
C5 C4 C3 119.5(10) . .
C5 C4 H4 120.3 . .
C3 C4 H4 120.3 . .
O1S C4S C3S 83(2) . .
O1S C4S H4S1 114.9 . .
C3S C4S H4S1 114.9 . .
O1S C4S H4S2 114.8 . .
C3S C4S H4S2 114.9 . .
H4S1 C4S H4S2 111.9 . .
C4 C5 C6 121.0(9) . .
C4 C5 O3 118.5(9) . .
C6 C5 O3 120.5(9) . .
C5 C6 C7 119.3(10) . .
C5 C6 H6 120.3 . .
C7 C6 H6 120.3 . .
C6 C7 C2 120.3(10) . .
C6 C7 H7 119.9 . .
C2 C7 H7 119.9 . .
C13 C8 O3 122.7(9) . .
C13 C8 C9 122.4(8) . .
O3 C8 C9 115.0(9) . .
C10 C9 C8 116.9(10) . .
C10 C9 H9 121.6 . .
C8 C9 H9 121.6 . .
C9 C10 C11 123.1(10) . .
C9 C10 O5 115.5(10) . .
C11 C10 O5 121.2(8) . .
C12 C11 C10 117.1(8) . .
C12 C11 H11 121.5 . .
C10 C11 H11 121.5 . .
C13 C12 C11 123.6(10) . .
C13 C12 O4 115.6(9) . .
C11 C12 O4 120.7(9) . .
C12 C13 C8 117.0(9) . .
C12 C13 H13 121.5 . .
C8 C13 H13 121.5 . .
C19 C14 C15 120.9(9) . .
C19 C14 O5 122.3(9) . .
C15 C14 O5 116.8(9) . .
C16 C15 C14 118.9(9) . .
C16 C15 H15 120.5 . .
C14 C15 H15 120.5 . .
C17 C16 C15 121.4(8) . .
C17 C16 H16 119.3 . .
C15 C16 H16 119.3 . .
C16 C17 C18 118.5(9) . .
C16 C17 C20 119.9(8) . .
C18 C17 C20 121.6(8) . .
C19 C18 C17 120.4(9) . .
C19 C18 H18 119.8 . .
C17 C18 H18 119.8 . .
C14 C19 C18 119.8(9) . .
C14 C19 H19 120.1 . .
C18 C19 H19 120.1 . .
O8 C20 O9 120.2(8) . .
O8 C20 C17 121.4(8) . .
O9 C20 C17 118.4(8) . .
O8 C20 Cd2 60.4(5) . .
O9 C20 Cd2 60.0(4) . .
C17 C20 Cd2 174.8(7) . .
C26 C21 O4 122.7(9) . .
C26 C21 C22 121.1(9) . .
O4 C21 C22 115.8(9) . .
C21 C22 C23 119.2(9) . .
C21 C22 H22 120.4 . .
C23 C22 H22 120.4 . .
C24 C23 C22 120.9(9) . .
C24 C23 H23 119.6 . .
C22 C23 H23 119.6 . .
C23 C24 C25 118.6(8) . .
C23 C24 C27 119.0(8) . .
C25 C24 C27 122.3(8) . .
C26 C25 C24 120.5(9) . .
C26 C25 H25 119.7 . .
C24 C25 H25 119.7 . .
C21 C26 C25 119.7(9) . .
C21 C26 H26 120.2 . .
C25 C26 H26 120.2 . .
O7 C27 O6 119.8(7) . .
O7 C27 C24 120.4(7) . .
O6 C27 C24 119.9(7) . .
O10 C28 C29 119(2) . .
O10 C28 H28A 107.6 . .
C29 C28 H28A 107.5 . .
O10 C28 H28B 107.6 . .
C29 C28 H28B 107.6 . .
H28A C28 H28B 107.0 . .
C28 C29 C30 120(5) . .
C28 C29 H29A 107.3 . .
C30 C29 H29A 107.2 . .
C28 C29 H29B 107.3 . .
C30 C29 H29B 107.3 . .
H29A C29 H29B 106.9 . .
C31 C30 C29 157(6) . .
C31 C30 H30A 97.2 . .
C29 C30 H30A 97.2 . .
C31 C30 H30B 97.1 . .
C29 C30 H30B 97.2 . .
H30A C30 H30B 103.6 . .
C30 C31 H31A 109.5 . .
C30 C31 H31B 109.5 . .
H31A C31 H31B 109.5 . .
C30 C31 H31C 109.4 . .
H31A C31 H31C 109.5 . .
H31B C31 H31C 109.5 . .
C1 O1 Cd1 136.4(6) . .
C4S O1S C1S 132(6) . .
C1 O2 Cd2 126.8(6) . 2_765
C5 O3 C8 116.2(8) . .
C21 O4 C12 118.8(8) . .
C10 O5 C14 118.9(8) . .
C27 O6 Cd1 156.1(6) . 1_455
C27 O6 Cd2 96.8(5) . 2_665
Cd1 O6 Cd2 95.9(2) 1_455 2_665
C27 O7 Cd2 168.0(6) . 4
C27 O7 Cd2 91.0(5) . 2_665
Cd2 O7 Cd2 97.8(2) 4 2_665
C20 O8 Cd2 92.1(5) . .
C20 O9 Cd1 142.5(6) . 1_445
C20 O9 Cd2 91.9(5) . .
Cd1 O9 Cd2 98.0(2) 1_445 .
C28 O10 Cd2 114.8(10) . .
O1 Cd1 O1 100.7(4) . 2_855
O1 Cd1 O9 169.4(2) . 1_665
O1 Cd1 O9 88.7(2) 2_855 1_665
O1 Cd1 O9 88.7(2) . 2_765
O1 Cd1 O9 169.4(2) 2_855 2_765
O9 Cd1 O9 82.5(3) 1_665 2_765
O1 Cd1 O6 88.0(2) . 1_655
O1 Cd1 O6 96.4(2) 2_855 1_655
O9 Cd1 O6 95.9(2) 1_665 1_655
O9 Cd1 O6 78.9(2) 2_765 1_655
O1 Cd1 O6 96.4(2) . 2_755
O1 Cd1 O6 88.0(2) 2_855 2_755
O9 Cd1 O6 78.9(2) 1_665 2_755
O9 Cd1 O6 95.9(2) 2_765 2_755
O6 Cd1 O6 173.1(3) 1_655 2_755
O2 Cd2 O10 157.2(2) 2_745 .
O2 Cd2 O7 83.8(2) 2_745 4_556
O10 Cd2 O7 82.8(2) . 4_556
O2 Cd2 O9 98.2(2) 2_745 .
O10 Cd2 O9 102.7(2) . .
O7 Cd2 O9 149.3(2) 4_556 .
O2 Cd2 O8 95.5(3) 2_745 .
O10 Cd2 O8 103.7(3) . .
O7 Cd2 O8 93.9(2) 4_556 .
O9 Cd2 O8 55.5(2) . .
O2 Cd2 O6 83.0(2) 2_745 2_645
O10 Cd2 O6 93.3(2) . 2_645
O7 Cd2 O6 134.1(2) 4_556 2_645
O9 Cd2 O6 76.20(19) . 2_645
O8 Cd2 O6 131.0(2) . 2_645
O2 Cd2 O7 81.5(2) 2_745 2_645
O10 Cd2 O7 78.5(2) . 2_645
O7 Cd2 O7 82.2(2) 4_556 2_645
O9 Cd2 O7 128.44(19) . 2_645
O8 Cd2 O7 175.3(2) . 2_645
O6 Cd2 O7 52.45(18) 2_645 2_645
O2 Cd2 C20 96.3(3) 2_745 .
O10 Cd2 C20 106.4(3) . .
O7 Cd2 C20 121.3(2) 4_556 .
O9 Cd2 C20 28.0(2) . .
O8 Cd2 C20 27.5(2) . .
O6 Cd2 C20 103.7(2) 2_645 .
O7 Cd2 C20 156.2(2) 2_645 .

loop_
_geom_bond_atom_site_label_1
_geom_bond_atom_site_label_2
_geom_bond_distance
_geom_bond_site_symmetry_2
C1 O1 1.247(11) .
C1 O2 1.285(10) .
C1 C2 1.528(13) .
C1S C2S 1.84(11) .
C1S O1S 1.87(12) .
C1S H1S1 0.9700 .
C1S H1S2 0.9700 .
C2 C3 1.376(14) .
C2 C7 1.379(13) .
C2S C3S 1.84(4) .
C2S H2S1 0.9700 .
C2S H2S2 0.9700 .
C3 C4 1.392(14) .
C3 H3 0.9300 .
C3S C4S 1.54(3) .
C3S H3S1 0.9700 .
C3S H3S2 0.9700 .
C4 C5 1.363(15) .
C4 H4 0.9300 .
C4S O1S 1.57(4) .
C4S H4S1 0.9700 .
C4S H4S2 0.9700 .
C5 C6 1.379(15) .
C5 O3 1.392(11) .
C6 C7 1.380(14) .
C6 H6 0.9300 .
C7 H7 0.9300 .
C8 C13 1.396(15) .
C8 O3 1.395(11) .
C8 C9 1.397(13) .
C9 C10 1.377(12) .
C9 H9 0.9300 .
C10 C11 1.387(15) .
C10 O5 1.386(12) .
C11 C12 1.375(14) .
C11 H11 0.9300 .
C12 C13 1.372(13) .
C12 O4 1.401(12) .
C13 H13 0.9300 .
C14 C19 1.367(14) .
C14 C15 1.387(13) .
C14 O5 1.391(11) .
C15 C16 1.381(13) .
C15 H15 0.9300 .
C16 C17 1.381(12) .
C16 H16 0.9300 .
C17 C18 1.397(13) .
C17 C20 1.490(12) .
C18 C19 1.385(14) .
C18 H18 0.9300 .
C19 H19 0.9300 .
C20 O8 1.245(11) .
C20 O9 1.268(10) .
C20 Cd2 2.695(9) .
C21 C26 1.371(14) .
C21 O4 1.377(11) .
C21 C22 1.387(14) .
C22 C23 1.394(13) .
C22 H22 0.9300 .
C23 C24 1.393(12) .
C23 H23 0.9300 .
C24 C25 1.400(12) .
C24 C27 1.487(11) .
C25 C26 1.395(13) .
C25 H25 0.9300 .
C26 H26 0.9300 .
C27 O7 1.256(10) .
C27 O6 1.264(10) .
C28 O10 1.46(2) .
C28 C29 1.40(3) .
C28 H28A 0.9700 .
C28 H28B 0.9700 .
C29 C30 1.35(7) .
C29 H29A 0.9700 .
C29 H29B 0.9700 .
C30 C31 1.40(5) .
C30 H30A 0.9700 .
C30 H30B 0.9700 .
C31 H31A 0.9600 .
C31 H31B 0.9600 .
C31 H31C 0.9600 .
O1 Cd1 2.226(6) .
O2 Cd2 2.259(7) 2_765
O6 Cd1 2.306(6) 1_455
O6 Cd2 2.399(6) 2_665
O7 Cd2 2.286(6) 4
O7 Cd2 2.527(6) 2_665
O8 Cd2 2.345(7) .
O9 Cd1 2.295(6) 1_445
O9 Cd2 2.336(6) .
O10 Cd2 2.279(6) .
Cd1 O1 2.226(6) 2_855
Cd1 O9 2.295(6) 1_665
Cd1 O9 2.295(6) 2_765
Cd1 O6 2.306(6) 1_655
Cd1 O6 2.306(6) 2_755
Cd2 O2 2.259(7) 2_745
Cd2 O7 2.286(6) 4_556
Cd2 O6 2.399(6) 2_645
Cd2 O7 2.527(6) 2_645
